data_4106581
loop_
_publ_author_name
'Joshua L. Brooks'
'Patrick A. Caruana'
'Alison J. Frontier'

_publ_section_title
;
 Conjugate Addition-Initiated Nazarov Cyclization
;
_journal_name_full 'Journal of the American Chemical Society'
_journal_page_first 12454
_journal_page_last 12457
_journal_paper_doi 10.1021/ja205440x
_journal_volume 133
_journal_year 2011
_chemical_formula_moiety 'C19 H20 O3'
_chemical_formula_sum 'C19 H20 O3'
_chemical_formula_weight 296.35
_chemical_name_common frojb04
_chemical_name_systematic
; 
 ? 
;
_space_group_IT_number 14
_symmetry_cell_setting monoclinic
_symmetry_space_group_name_Hall '-P 2ybc'
_symmetry_space_group_name_H-M 'P 1 21/c 1'
_atom_sites_solution_hydrogens geom
_atom_sites_solution_primary direct
_atom_sites_solution_secondary difmap
_audit_creation_method SHELXL-97
_cell_angle_alpha 90.00
_cell_angle_beta 92.568(3)
_cell_angle_gamma 90.00
_cell_formula_units_Z 4
_cell_length_a 16.290(3)
_cell_length_b 8.3850(13)
_cell_length_c 11.2023(18)
_cell_measurement_reflns_used 4086
_cell_measurement_temperature 223(2)
_cell_measurement_theta_max 24.85
_cell_measurement_theta_min 2.50
_cell_volume 1528.6(4)
_computing_cell_refinement 'SAINT (Bruker, 2009)'
_computing_data_collection 'APEX2 (Bruker, 2010)'
_computing_data_reduction 'SAINT (Bruker, 2009)'
_computing_molecular_graphics 'SHELXTL (Sheldrick, 2008)'
_computing_publication_material 'SHELXTL (Sheldrick, 2008)'
_computing_structure_refinement 'SHELXL-97 (Sheldrick, 2008)'
_computing_structure_solution 'SIR97 (Altomare et al., 1999)'
_diffrn_ambient_temperature 223(2)
_diffrn_measured_fraction_theta_full 1.000
_diffrn_measured_fraction_theta_max 1.000
_diffrn_measurement_device_type 'Bruker SMART APEX II CCD Platform'
_diffrn_measurement_method 'area detector, \w scans per \f'
_diffrn_radiation_monochromator graphite
_diffrn_radiation_source 'fine-focus sealed tube'
_diffrn_radiation_type MoK\a
_diffrn_radiation_wavelength 0.71073
_diffrn_reflns_av_R_equivalents 0.0561
_diffrn_reflns_av_sigmaI/netI 0.0317
_diffrn_reflns_limit_h_max 19
_diffrn_reflns_limit_h_min -19
_diffrn_reflns_limit_k_max 9
_diffrn_reflns_limit_k_min -9
_diffrn_reflns_limit_l_max 13
_diffrn_reflns_limit_l_min -13
_diffrn_reflns_number 18080
_diffrn_reflns_theta_full 25.02
_diffrn_reflns_theta_max 25.02
_diffrn_reflns_theta_min 2.50
_diffrn_standards_number 0
_exptl_absorpt_coefficient_mu 0.086
_exptl_absorpt_correction_T_max 0.9898
_exptl_absorpt_correction_T_min 0.9763
_exptl_absorpt_correction_type multi-scan
_exptl_absorpt_process_details 'SADABS (Sheldrick, 2008)'
_exptl_crystal_colour colorless
_exptl_crystal_density_diffrn 1.288
_exptl_crystal_description block
_exptl_crystal_F_000 632
_exptl_crystal_size_max 0.28
_exptl_crystal_size_mid 0.16
_exptl_crystal_size_min 0.12
_refine_diff_density_max 0.143
_refine_diff_density_min -0.137
_refine_diff_density_rms 0.034
_refine_ls_extinction_method none
_refine_ls_goodness_of_fit_ref 1.022
_refine_ls_hydrogen_treatment mixed
_refine_ls_matrix_type full
_refine_ls_number_parameters 204
_refine_ls_number_reflns 2688
_refine_ls_number_restraints 0
_refine_ls_restrained_S_all 1.022
_refine_ls_R_factor_all 0.0644
_refine_ls_R_factor_gt 0.0416
_refine_ls_shift/su_max 0.000
_refine_ls_shift/su_mean 0.000
_refine_ls_structure_factor_coef Fsqd
_refine_ls_weighting_details 'calc w=1/[\s^2^(Fo^2^)+(0.0459P)^2^+0.4852P] where P=(Fo^2^+2Fc^2^)/3'
_refine_ls_weighting_scheme calc
_refine_ls_wR_factor_gt 0.0965
_refine_ls_wR_factor_ref 0.1080
_reflns_number_gt 1962
_reflns_number_total 2688
_reflns_threshold_expression >2sigma(I)
_cod_data_source_file ja205440x_si_002.cif
_cod_data_source_block frojb04
_cod_database_code 4106581

loop_
_symmetry_equiv_pos_as_xyz
'x, y, z'
'-x, y+1/2, -z+1/2'
'-x, -y, -z'
'x, -y-1/2, z-1/2'

loop_
_atom_site_label
_atom_site_type_symbol
_atom_site_fract_x
_atom_site_fract_y
_atom_site_fract_z
_atom_site_U_iso_or_equiv
_atom_site_adp_type
_atom_site_occupancy
_atom_site_symmetry_multiplicity
_atom_site_calc_flag
_atom_site_refinement_flags
O1 O 0.23701(9) 0.98176(16) 0.14367(14) 0.0532(4) Uani 1 1 d .
O2 O 0.11086(8) 0.82590(18) 0.27433(12) 0.0444(4) Uani 1 1 d .
H2 H 0.1173(15) 0.926(3) 0.280(2) 0.078(9) Uiso 1 1 d .
O3 O 0.12695(10) 0.15023(16) 0.34096(13) 0.0565(4) Uani 1 1 d .
C1 C 0.15641(10) 0.5882(2) 0.16868(16) 0.0331(4) Uani 1 1 d .
C2 C 0.13629(11) 0.7703(2) 0.16244(16) 0.0354(4) Uani 1 1 d .
C3 C 0.21844(11) 0.8425(2) 0.12914(17) 0.0383(5) Uani 1 1 d .
C4 C 0.26737(11) 0.7179(2) 0.07411(17) 0.0373(4) Uani 1 1 d .
C5 C 0.22944(11) 0.5783(2) 0.08968(16) 0.0368(4) Uani 1 1 d .
H5 H 0.2465 0.4827 0.0548 0.044 Uiso 1 1 calc R
C6 C 0.18973(12) 0.5486(2) 0.29276(17) 0.0388(5) Uani 1 1 d .
H6 H 0.2194 0.6283 0.3351 0.047 Uiso 1 1 calc R
C7 C 0.18027(12) 0.4089(2) 0.34680(18) 0.0437(5) Uani 1 1 d .
H7 H 0.2029 0.3946 0.4247 0.052 Uiso 1 1 calc R
C8 C 0.13576(12) 0.2775(2) 0.28858(18) 0.0422(5) Uani 1 1 d .
C9 C 0.10497(12) 0.3025(2) 0.16278(18) 0.0434(5) Uani 1 1 d .
H9A H 0.0552 0.2385 0.1479 0.052 Uiso 1 1 calc R
H9B H 0.1465 0.2643 0.1089 0.052 Uiso 1 1 calc R
C10 C 0.08532(11) 0.4774(2) 0.13354(18) 0.0393(5) Uani 1 1 d .
H10A H 0.0724 0.4877 0.0476 0.047 Uiso 1 1 calc R
H10B H 0.0367 0.5098 0.1758 0.047 Uiso 1 1 calc R
C11 C 0.07279(11) 0.8123(2) 0.06413(18) 0.0443(5) Uani 1 1 d .
H11A H 0.0671 0.9273 0.0590 0.066 Uiso 1 1 calc R
H11B H 0.0203 0.7653 0.0821 0.066 Uiso 1 1 calc R
H11C H 0.0903 0.7711 -0.0115 0.066 Uiso 1 1 calc R
C12 C 0.34766(12) 0.7551(2) 0.02102(19) 0.0448(5) Uani 1 1 d .
H12A H 0.3875 0.7821 0.0860 0.054 Uiso 1 1 calc R
H12B H 0.3405 0.8500 -0.0295 0.054 Uiso 1 1 calc R
C13 C 0.38357(11) 0.6242(2) -0.05264(19) 0.0438(5) Uani 1 1 d .
H13A H 0.3457 0.6027 -0.1212 0.053 Uiso 1 1 calc R
H13B H 0.3871 0.5270 -0.0041 0.053 Uiso 1 1 calc R
C14 C 0.46756(11) 0.6588(2) -0.09860(17) 0.0387(5) Uani 1 1 d .
C15 C 0.52097(12) 0.7695(2) -0.0469(2) 0.0472(5) Uani 1 1 d .
H15 H 0.5046 0.8290 0.0191 0.057 Uiso 1 1 calc R
C16 C 0.59800(12) 0.7946(2) -0.0904(2) 0.0518(6) Uani 1 1 d .
H16 H 0.6332 0.8705 -0.0535 0.062 Uiso 1 1 calc R
C17 C 0.62366(13) 0.7105(3) -0.1863(2) 0.0519(6) Uani 1 1 d .
H17 H 0.6756 0.7293 -0.2167 0.062 Uiso 1 1 calc R
C18 C 0.57181(14) 0.5978(3) -0.2374(2) 0.0568(6) Uani 1 1 d .
H18A H 0.5891 0.5371 -0.3022 0.068 Uiso 1 1 calc R
C19 C 0.49495(13) 0.5727(3) -0.19470(19) 0.0516(6) Uani 1 1 d .
H19 H 0.4603 0.4957 -0.2315 0.062 Uiso 1 1 calc R

loop_
_atom_site_aniso_label
_atom_site_aniso_U_11
_atom_site_aniso_U_22
_atom_site_aniso_U_33
_atom_site_aniso_U_23
_atom_site_aniso_U_13
_atom_site_aniso_U_12
O1 0.0513(9) 0.0338(9) 0.0756(11) -0.0013(7) 0.0152(7) -0.0056(6)
O2 0.0578(9) 0.0318(8) 0.0448(8) -0.0010(6) 0.0175(7) -0.0011(6)
O3 0.0810(11) 0.0327(8) 0.0578(10) 0.0047(7) 0.0249(8) -0.0014(7)
C1 0.0339(10) 0.0305(10) 0.0353(10) 0.0000(8) 0.0038(8) -0.0004(7)
C2 0.0384(10) 0.0325(10) 0.0359(10) 0.0011(8) 0.0087(8) 0.0015(8)
C3 0.0387(10) 0.0339(11) 0.0424(11) 0.0061(9) 0.0022(8) 0.0005(8)
C4 0.0353(10) 0.0373(11) 0.0396(11) 0.0041(9) 0.0054(8) 0.0019(8)
C5 0.0387(10) 0.0341(11) 0.0377(10) 0.0002(8) 0.0033(8) 0.0041(8)
C6 0.0434(11) 0.0335(11) 0.0395(11) -0.0032(9) 0.0024(8) -0.0003(8)
C7 0.0575(13) 0.0371(11) 0.0367(11) 0.0012(9) 0.0039(9) 0.0034(9)
C8 0.0479(11) 0.0316(11) 0.0487(12) 0.0009(9) 0.0195(9) 0.0019(8)
C9 0.0460(11) 0.0334(11) 0.0511(13) -0.0048(9) 0.0062(9) -0.0053(8)
C10 0.0377(10) 0.0353(11) 0.0450(12) 0.0001(9) 0.0037(9) -0.0020(8)
C11 0.0406(11) 0.0423(12) 0.0504(12) 0.0091(9) 0.0056(9) 0.0038(9)
C12 0.0369(10) 0.0422(11) 0.0561(13) 0.0021(10) 0.0117(9) -0.0003(8)
C13 0.0399(11) 0.0428(12) 0.0493(12) -0.0012(9) 0.0072(9) -0.0034(9)
C14 0.0366(10) 0.0384(11) 0.0415(11) 0.0037(9) 0.0047(8) 0.0022(8)
C15 0.0439(11) 0.0412(12) 0.0571(13) -0.0063(10) 0.0108(10) -0.0010(9)
C16 0.0401(11) 0.0406(12) 0.0751(16) 0.0025(11) 0.0079(11) -0.0040(9)
C17 0.0403(11) 0.0545(14) 0.0619(14) 0.0177(11) 0.0152(10) 0.0080(10)
C18 0.0542(14) 0.0731(16) 0.0439(12) -0.0038(12) 0.0124(10) 0.0117(12)
C19 0.0478(13) 0.0606(14) 0.0463(12) -0.0096(11) 0.0030(10) -0.0017(10)

loop_
_atom_type_symbol
_atom_type_description
_atom_type_scat_dispersion_real
_atom_type_scat_dispersion_imag
_atom_type_scat_source
C C 0.0033 0.0016 'International Tables Vol C Tables 4.2.6.8 and 6.1.1.4'
H H 0.0000 0.0000 'International Tables Vol C Tables 4.2.6.8 and 6.1.1.4'
O O 0.0106 0.0060 'International Tables Vol C Tables 4.2.6.8 and 6.1.1.4'

loop_
_geom_angle_atom_site_label_1
_geom_angle_atom_site_label_2
_geom_angle_atom_site_label_3
_geom_angle
C2 O2 H2 110.7(18)
C6 C1 C5 105.47(14)
C6 C1 C10 110.01(15)
C5 C1 C10 115.03(15)
C6 C1 C2 108.85(15)
C5 C1 C2 101.30(14)
C10 C1 C2 115.42(15)
O2 C2 C11 110.42(15)
O2 C2 C3 112.29(15)
C11 C2 C3 107.84(15)
O2 C2 C1 110.55(14)
C11 C2 C1 113.18(15)
C3 C2 C1 102.32(14)
O1 C3 C4 127.15(17)
O1 C3 C2 124.23(17)
C4 C3 C2 108.57(16)
C5 C4 C3 107.77(16)
C5 C4 C12 130.68(17)
C3 C4 C12 121.39(17)
C4 C5 C1 114.01(16)
C4 C5 H5 123.0
C1 C5 H5 123.0
C7 C6 C1 124.74(18)
C7 C6 H6 117.6
C1 C6 H6 117.6
C6 C7 C8 121.84(19)
C6 C7 H7 119.1
C8 C7 H7 119.1
O3 C8 C7 120.61(19)
O3 C8 C9 122.18(18)
C7 C8 C9 117.16(16)
C8 C9 C10 113.29(16)
C8 C9 H9A 108.9
C10 C9 H9A 108.9
C8 C9 H9B 108.9
C10 C9 H9B 108.9
H9A C9 H9B 107.7
C1 C10 C9 112.29(15)
C1 C10 H10A 109.1
C9 C10 H10A 109.1
C1 C10 H10B 109.1
C9 C10 H10B 109.1
H10A C10 H10B 107.9
C2 C11 H11A 109.5
C2 C11 H11B 109.5
H11A C11 H11B 109.5
C2 C11 H11C 109.5
H11A C11 H11C 109.5
H11B C11 H11C 109.5
C4 C12 C13 115.75(17)
C4 C12 H12A 108.3
C13 C12 H12A 108.3
C4 C12 H12B 108.3
C13 C12 H12B 108.3
H12A C12 H12B 107.4
C12 C13 C14 115.24(16)
C12 C13 H13A 108.5
C14 C13 H13A 108.5
C12 C13 H13B 108.5
C14 C13 H13B 108.5
H13A C13 H13B 107.5
C15 C14 C19 117.17(18)
C15 C14 C13 123.28(18)
C19 C14 C13 119.51(18)
C14 C15 C16 121.3(2)
C14 C15 H15 119.4
C16 C15 H15 119.4
C17 C16 C15 120.9(2)
C17 C16 H16 119.6
C15 C16 H16 119.6
C16 C17 C18 118.55(19)
C16 C17 H17 120.7
C18 C17 H17 120.7
C17 C18 C19 120.8(2)
C17 C18 H18A 119.6
C19 C18 H18A 119.6
C18 C19 C14 121.3(2)
C18 C19 H19 119.3
C14 C19 H19 119.3

loop_
_geom_bond_atom_site_label_1
_geom_bond_atom_site_label_2
_geom_bond_distance
O1 C3 1.216(2)
O2 C2 1.417(2)
O2 H2 0.85(3)
O3 C8 1.229(2)
C1 C6 1.507(3)
C1 C5 1.516(3)
C1 C10 1.523(2)
C1 C2 1.562(3)
C2 C11 1.518(3)
C2 C3 1.530(3)
C3 C4 1.467(3)
C4 C5 1.339(3)
C4 C12 1.494(3)
C5 H5 0.9400
C6 C7 1.330(3)
C6 H6 0.9400
C7 C8 1.457(3)
C7 H7 0.9400
C8 C9 1.489(3)
C9 C10 1.533(3)
C9 H9A 0.9800
C9 H9B 0.9800
C10 H10A 0.9800
C10 H10B 0.9800
C11 H11A 0.9700
C11 H11B 0.9700
C11 H11C 0.9700
C12 C13 1.507(3)
C12 H12A 0.9800
C12 H12B 0.9800
C13 C14 1.511(3)
C13 H13A 0.9800
C13 H13B 0.9800
C14 C15 1.382(3)
C14 C19 1.386(3)
C15 C16 1.382(3)
C15 H15 0.9400
C16 C17 1.366(3)
C16 H16 0.9400
C17 C18 1.375(3)
C17 H17 0.9400
C18 C19 1.376(3)
C18 H18A 0.9400
C19 H19 0.9400

loop_
_geom_hbond_atom_site_label_D
_geom_hbond_atom_site_label_H
_geom_hbond_atom_site_label_A
_geom_hbond_distance_DH
_geom_hbond_distance_HA
_geom_hbond_distance_DA
_geom_hbond_angle_DHA
_geom_hbond_site_symmetry_A
O2 H2 O3 0.85(3) 2.00(3) 2.829(2) 164(2) 1_565

loop_
_geom_torsion_atom_site_label_1
_geom_torsion_atom_site_label_2
_geom_torsion_atom_site_label_3
_geom_torsion_atom_site_label_4
_geom_torsion
C6 C1 C2 O2 -32.22(19)
C5 C1 C2 O2 -143.05(15)
C10 C1 C2 O2 92.01(19)
C6 C1 C2 C11 -156.69(15)
C5 C1 C2 C11 92.49(17)
C10 C1 C2 C11 -32.4(2)
C6 C1 C2 C3 87.55(17)
C5 C1 C2 C3 -23.28(17)
C10 C1 C2 C3 -148.22(16)
O2 C2 C3 O1 -42.2(3)
C11 C2 C3 O1 79.7(2)
C1 C2 C3 O1 -160.70(19)
O2 C2 C3 C4 139.97(16)
C11 C2 C3 C4 -98.16(18)
C1 C2 C3 C4 21.42(19)
O1 C3 C4 C5 172.1(2)
C2 C3 C4 C5 -10.1(2)
O1 C3 C4 C12 -3.8(3)
C2 C3 C4 C12 173.97(17)
C3 C4 C5 C1 -6.7(2)
C12 C4 C5 C1 168.78(19)
C6 C1 C5 C4 -93.61(19)
C10 C1 C5 C4 144.99(17)
C2 C1 C5 C4 19.8(2)
C5 C1 C6 C7 -102.8(2)
C10 C1 C6 C7 21.8(3)
C2 C1 C6 C7 149.20(19)
C1 C6 C7 C8 0.3(3)
C6 C7 C8 O3 -179.07(18)
C6 C7 C8 C9 3.3(3)
O3 C8 C9 C10 153.20(18)
C7 C8 C9 C10 -29.2(2)
C6 C1 C10 C9 -46.2(2)
C5 C1 C10 C9 72.7(2)
C2 C1 C10 C9 -169.88(15)
C8 C9 C10 C1 51.6(2)
C5 C4 C12 C13 16.2(3)
C3 C4 C12 C13 -168.83(18)
C4 C12 C13 C14 -175.86(17)
C12 C13 C14 C15 22.1(3)
C12 C13 C14 C19 -160.19(19)
C19 C14 C15 C16 0.8(3)
C13 C14 C15 C16 178.49(19)
C14 C15 C16 C17 0.2(3)
C15 C16 C17 C18 -1.3(3)
C16 C17 C18 C19 1.5(3)
C17 C18 C19 C14 -0.6(4)
C15 C14 C19 C18 -0.6(3)
C13 C14 C19 C18 -178.4(2)
